data_1507981
loop_
_publ_author_name
'Shima, Takanori'
'Luo, Yi'
'Stewart, Timothy'
'Bau, Robert'
'McIntyre, Garry J.'
'Mason, Sax A.'
'Hou, Zhaomin'

_publ_section_title
;
 Molecular heterometallic hydride clusters composed of rare-earth and
 d-transition metals.
;
_journal_issue 10
_journal_name_full 'Nature chemistry'
_journal_page_first 814
_journal_page_last 820
_journal_paper_doi 10.1038/nchem.1147
_journal_volume 3
_journal_year 2011
_chemical_formula_sum 'C65 H118 Dy4 Mo Si4'
_chemical_formula_weight 1757.89
_chemical_name_systematic
; 
 ? 
;
_space_group_IT_number 14
_symmetry_cell_setting monoclinic
_symmetry_space_group_name_Hall '-P 2yn'
_symmetry_space_group_name_H-M 'P 1 21/n 1'
_atom_sites_solution_hydrogens geom
_atom_sites_solution_primary direct
_atom_sites_solution_secondary difmap
_audit_creation_method SHELXL-97
_cell_angle_alpha 90.00
_cell_angle_beta 91.588(2)
_cell_angle_gamma 90.00
_cell_formula_units_Z 4
_cell_length_a 13.2633(13)
_cell_length_b 30.498(3)
_cell_length_c 18.0731(18)
_cell_measurement_reflns_used 45247
_cell_measurement_temperature 163(2)
_cell_measurement_theta_max 27.57
_cell_measurement_theta_min 1.67
_cell_volume 7307.8(12)
_computing_cell_refinement 'Bruker SMART'
_computing_data_collection 'Bruker SMART'
_computing_data_reduction 'Bruker SAINT'
_computing_molecular_graphics 'Diamond Ver.2.1d'
_computing_publication_material 'Bruker SHELXTL'
_computing_structure_refinement 'SHELXL-97 (Sheldrick, 1997)'
_computing_structure_solution 'SHELXS-97 (Sheldrick, 1990)'
_diffrn_ambient_temperature 163(2)
_diffrn_measured_fraction_theta_full 0.978
_diffrn_measured_fraction_theta_max 0.978
_diffrn_measurement_device_type 'CCD area detector'
_diffrn_measurement_method 'phi and omega scans'
_diffrn_radiation_monochromator graphite
_diffrn_radiation_source 'fine-focus sealed tube'
_diffrn_radiation_type MoK\a
_diffrn_radiation_wavelength 0.71073
_diffrn_reflns_av_R_equivalents 0.0816
_diffrn_reflns_av_sigmaI/netI 0.1716
_diffrn_reflns_limit_h_max 17
_diffrn_reflns_limit_h_min -17
_diffrn_reflns_limit_k_max 38
_diffrn_reflns_limit_k_min -39
_diffrn_reflns_limit_l_max 10
_diffrn_reflns_limit_l_min -23
_diffrn_reflns_number 45247
_diffrn_reflns_theta_full 27.57
_diffrn_reflns_theta_max 27.57
_diffrn_reflns_theta_min 1.67
_exptl_absorpt_coefficient_mu 4.306
_exptl_absorpt_correction_T_max 0.6727
_exptl_absorpt_correction_T_min 0.3583
_exptl_absorpt_correction_type multi-scan
_exptl_absorpt_process_details 'Bruker SADABS'
_exptl_crystal_colour orange
_exptl_crystal_density_diffrn 1.598
_exptl_crystal_density_method 'not measured'
_exptl_crystal_description block
_exptl_crystal_F_000 3480
_exptl_crystal_size_max 0.30
_exptl_crystal_size_mid 0.20
_exptl_crystal_size_min 0.10
_refine_diff_density_max 1.364
_refine_diff_density_min -1.329
_refine_diff_density_rms 0.160
_refine_ls_extinction_method none
_refine_ls_goodness_of_fit_ref 1.056
_refine_ls_hydrogen_treatment mixed
_refine_ls_matrix_type full
_refine_ls_number_parameters 620
_refine_ls_number_reflns 16532
_refine_ls_number_restraints 22
_refine_ls_restrained_S_all 1.056
_refine_ls_R_factor_all 0.1161
_refine_ls_R_factor_gt 0.0421
_refine_ls_shift/su_max 0.004
_refine_ls_shift/su_mean 0.000
_refine_ls_structure_factor_coef Fsqd
_refine_ls_weighting_details 'calc w=1/[\s^2^(Fo^2^)+(0.0113P)^2^+0.0000P] where P=(Fo^2^+2Fc^2^)/3'
_refine_ls_weighting_scheme calc
_refine_ls_wR_factor_gt 0.0642
_refine_ls_wR_factor_ref 0.0832
_reflns_number_gt 8410
_reflns_number_total 16532
_reflns_threshold_expression >2sigma(I)
_cod_data_source_file nchem.1147-s10.cif
_cod_data_source_block 3a_Dy
_cod_depositor_comments
;
The following automatic conversions were performed:

'_symmetry_cell_setting' value 'Monoclinic' changed to 'monoclinic'
according to /home/saulius/struct/CIF-dictionaries/cif_core.dic
dictionary named 'cif_core.dic' version 2.4.1 from
2010-06-29.

'_exptl_absorpt_correction_type' value 'Multi-scan'
changed to 'multi-scan' according to
/home/saulius/struct/CIF-dictionaries/cif_core.dic dictionary named
'cif_core.dic' version 2.4.1 from 2010-06-29.

Automatic conversion script
Id: cif_fix_values 1891 2012-01-12 08:04:46Z andrius 
;
_cod_original_cell_volume 7307.9(13)
_cod_original_sg_symbol_H-M P2(1)/n
_cod_database_code 1507981

loop_
_symmetry_equiv_pos_as_xyz
'x, y, z'
'-x+1/2, y+1/2, -z+1/2'
'-x, -y, -z'
'x-1/2, -y-1/2, z-1/2'

loop_
_atom_site_label
_atom_site_type_symbol
_atom_site_fract_x
_atom_site_fract_y
_atom_site_fract_z
_atom_site_U_iso_or_equiv
_atom_site_adp_type
_atom_site_occupancy
_atom_site_symmetry_multiplicity
_atom_site_calc_flag
_atom_site_refinement_flags
_atom_site_disorder_assembly
_atom_site_disorder_group
Dy1 Dy 0.34497(3) 0.052298(12) 0.71479(3) 0.02970(11) Uani 1 1 d D . .
Dy2 Dy 0.26348(3) 0.127174(12) 0.85030(2) 0.02357(10) Uani 1 1 d D A .
Dy3 Dy 0.51571(3) 0.135507(12) 0.77076(2) 0.02272(9) Uani 1 1 d D . .
Dy4 Dy 0.34811(3) 0.224620(12) 0.77036(2) 0.02462(10) Uani 1 1 d D . .
Mo1 Mo 0.30303(6) 0.15078(2) 0.65010(4) 0.02682(18) Uani 1 1 d D . .
Si2 Si 0.0085(2) 0.10266(10) 0.91253(18) 0.0477(8) Uani 1 1 d . . .
Si3 Si 0.7479(2) 0.16185(8) 0.66296(16) 0.0366(7) Uani 1 1 d . . .
Si4 Si 0.12498(18) 0.31565(7) 0.76460(15) 0.0312(6) Uani 1 1 d . . .
C1 C 0.3385(7) 0.1409(3) 0.5280(5) 0.037(2) Uani 1 1 d . . .
C2 C 0.3121(7) 0.1850(3) 0.5339(5) 0.032(2) Uani 1 1 d . . .
C3 C 0.2117(7) 0.1879(3) 0.5587(5) 0.032(2) Uani 1 1 d . . .
C4 C 0.1741(6) 0.1440(3) 0.5657(5) 0.033(2) Uani 1 1 d . . .
C5 C 0.2544(8) 0.1149(3) 0.5475(5) 0.037(2) Uani 1 1 d . . .
C6 C 0.4349(8) 0.1240(3) 0.4969(6) 0.065(4) Uani 1 1 d . . .
H6A H 0.4275 0.1218 0.4430 0.098 Uiso 1 1 calc R . .
H6B H 0.4499 0.0950 0.5177 0.098 Uiso 1 1 calc R . .
H6C H 0.4901 0.1442 0.5098 0.098 Uiso 1 1 calc R . .
C7 C 0.3764(7) 0.2238(3) 0.5118(5) 0.050(3) Uani 1 1 d . . .
H7A H 0.4472 0.2179 0.5252 0.076 Uiso 1 1 calc R . .
H7B H 0.3540 0.2502 0.5378 0.076 Uiso 1 1 calc R . .
H7C H 0.3694 0.2285 0.4583 0.076 Uiso 1 1 calc R . .
C8 C 0.1494(7) 0.2281(3) 0.5662(6) 0.055(3) Uani 1 1 d . . .
H8A H 0.1927 0.2526 0.5822 0.082 Uiso 1 1 calc R . .
H8B H 0.0979 0.2231 0.6031 0.082 Uiso 1 1 calc R . .
H8C H 0.1167 0.2351 0.5184 0.082 Uiso 1 1 calc R . .
C9 C 0.0674(7) 0.1313(3) 0.5806(6) 0.053(3) Uani 1 1 d . . .
H9A H 0.0271 0.1323 0.5343 0.080 Uiso 1 1 calc R . .
H9B H 0.0391 0.1517 0.6164 0.080 Uiso 1 1 calc R . .
H9C H 0.0661 0.1015 0.6008 0.080 Uiso 1 1 calc R . .
C10 C 0.2452(10) 0.0663(3) 0.5348(7) 0.083(5) Uani 1 1 d . . .
H10A H 0.2215 0.0609 0.4838 0.125 Uiso 1 1 calc R . .
H10B H 0.1970 0.0540 0.5693 0.125 Uiso 1 1 calc R . .
H10C H 0.3113 0.0525 0.5431 0.125 Uiso 1 1 calc R . .
C11 C 0.2671(7) -0.0260(3) 0.6787(6) 0.0398(12) Uani 1 1 d . . .
C12 C 0.3554(7) -0.0228(3) 0.6370(6) 0.0398(12) Uani 1 1 d . . .
C13 C 0.4416(7) -0.0229(3) 0.6815(6) 0.0398(12) Uani 1 1 d . . .
C14 C 0.4090(8) -0.0270(3) 0.7531(6) 0.0398(12) Uani 1 1 d . . .
C15 C 0.3047(7) -0.0292(3) 0.7538(6) 0.0398(12) Uani 1 1 d . . .
Si1 Si 0.1331(2) -0.03612(9) 0.6493(2) 0.0618(9) Uani 1 1 d . . .
C16 C 0.3627(8) -0.0277(3) 0.5531(6) 0.0618(9) Uani 1 1 d . . .
H16A H 0.2983 -0.0193 0.5292 0.093 Uiso 1 1 calc R . .
H16B H 0.3781 -0.0583 0.5410 0.093 Uiso 1 1 calc R . .
H16C H 0.4164 -0.0086 0.5354 0.093 Uiso 1 1 calc R . .
C17 C 0.5479(7) -0.0250(3) 0.6576(7) 0.0618(9) Uani 1 1 d . . .
H17A H 0.5583 -0.0521 0.6298 0.093 Uiso 1 1 calc R . .
H17B H 0.5934 -0.0245 0.7012 0.093 Uiso 1 1 calc R . .
H17C H 0.5620 0.0003 0.6260 0.093 Uiso 1 1 calc R . .
C18 C 0.4760(7) -0.0327(3) 0.8228(7) 0.0618(9) Uani 1 1 d . . .
H18A H 0.4445 -0.0182 0.8646 0.093 Uiso 1 1 calc R . .
H18B H 0.5422 -0.0195 0.8147 0.093 Uiso 1 1 calc R . .
H18C H 0.4842 -0.0640 0.8336 0.093 Uiso 1 1 calc R . .
C19 C 0.2414(7) -0.0405(3) 0.8176(7) 0.0618(9) Uani 1 1 d . . .
H19A H 0.2109 -0.0695 0.8094 0.093 Uiso 1 1 calc R . .
H19B H 0.1881 -0.0186 0.8224 0.093 Uiso 1 1 calc R . .
H19C H 0.2835 -0.0411 0.8630 0.093 Uiso 1 1 calc R . .
C20 C 0.0909(8) -0.0894(3) 0.6824(8) 0.083(3) Uani 1 1 d . . .
H20A H 0.1419 -0.1116 0.6718 0.125 Uiso 1 1 calc R . .
H20B H 0.0270 -0.0972 0.6573 0.125 Uiso 1 1 calc R . .
H20C H 0.0813 -0.0879 0.7359 0.125 Uiso 1 1 calc R . .
C21 C 0.0487(8) 0.0078(3) 0.6827(8) 0.083(3) Uani 1 1 d . . .
H21A H 0.0579 0.0110 0.7364 0.125 Uiso 1 1 calc R . .
H21B H -0.0216 0.0001 0.6707 0.125 Uiso 1 1 calc R . .
H21C H 0.0653 0.0356 0.6585 0.125 Uiso 1 1 calc R . .
C22 C 0.1097(8) -0.0396(3) 0.5457(7) 0.083(3) Uani 1 1 d . . .
H22A H 0.1586 -0.0211 0.5207 0.125 Uiso 1 1 calc R . .
H22B H 0.0412 -0.0294 0.5334 0.125 Uiso 1 1 calc R . .
H22C H 0.1172 -0.0701 0.5296 0.125 Uiso 1 1 calc R . .
C23 C 0.1377(6) 0.1106(3) 0.9545(5) 0.028(2) Uani 1 1 d . A .
C24 C 0.1779(7) 0.1529(3) 0.9744(5) 0.031(2) Uani 1 1 d . . .
C25 C 0.2785(7) 0.1485(3) 0.9923(5) 0.035(2) Uani 1 1 d . A .
C26 C 0.3033(7) 0.1042(3) 0.9889(5) 0.038(2) Uani 1 1 d . . .
C27 C 0.2166(7) 0.0801(3) 0.9667(5) 0.033(2) Uani 1 1 d . A .
C28 C 0.1202(8) 0.1955(3) 0.9794(6) 0.055(3) Uani 1 1 d . A .
H28A H 0.1676 0.2202 0.9791 0.083 Uiso 1 1 calc R . .
H28B H 0.0827 0.1960 1.0254 0.083 Uiso 1 1 calc R . .
H28C H 0.0729 0.1980 0.9370 0.083 Uiso 1 1 calc R . .
C29 C 0.3485(7) 0.1845(3) 1.0220(5) 0.055(3) Uani 1 1 d . . .
H29A H 0.3397 0.2109 0.9918 0.082 Uiso 1 1 calc R A .
H29B H 0.4186 0.1745 1.0200 0.082 Uiso 1 1 calc R . .
H29C H 0.3323 0.1910 1.0734 0.082 Uiso 1 1 calc R . .
C30 C 0.4030(8) 0.0838(4) 1.0141(6) 0.074(4) Uani 1 1 d . A .
H30A H 0.4585 0.1035 1.0019 0.111 Uiso 1 1 calc R . .
H30B H 0.4116 0.0556 0.9890 0.111 Uiso 1 1 calc R . .
H30C H 0.4030 0.0791 1.0678 0.111 Uiso 1 1 calc R . .
C31 C 0.2118(9) 0.0308(3) 0.9654(6) 0.066(4) Uani 1 1 d . . .
H31A H 0.2790 0.0190 0.9561 0.098 Uiso 1 1 calc R A .
H31B H 0.1644 0.0213 0.9261 0.098 Uiso 1 1 calc R . .
H31C H 0.1890 0.0202 1.0133 0.098 Uiso 1 1 calc R . .
C32 C -0.0096(19) 0.0383(7) 0.8982(17) 0.062(5) Uani 0.50 1 d PD A 1
H32A H -0.0686 0.0330 0.8656 0.093 Uiso 0.50 1 calc PR A 1
H32B H -0.0197 0.0243 0.9462 0.093 Uiso 0.50 1 calc PR A 1
H32C H 0.0506 0.0261 0.8757 0.093 Uiso 0.50 1 calc PR A 1
C33 C -0.0891(17) 0.1140(7) 0.9792(13) 0.062(5) Uani 0.50 1 d PD A 1
H33A H -0.0857 0.1449 0.9939 0.093 Uiso 0.50 1 calc PR A 1
H33B H -0.0784 0.0954 1.0229 0.093 Uiso 0.50 1 calc PR A 1
H33C H -0.1555 0.1078 0.9565 0.093 Uiso 0.50 1 calc PR A 1
C34 C -0.005(2) 0.1259(10) 0.8247(14) 0.062(5) Uani 0.50 1 d PD A 1
H34A H 0.0552 0.1196 0.7963 0.093 Uiso 0.50 1 calc PR A 1
H34B H -0.0131 0.1577 0.8294 0.093 Uiso 0.50 1 calc PR A 1
H34C H -0.0645 0.1135 0.7991 0.093 Uiso 0.50 1 calc PR A 1
C32A C -0.0416(18) 0.0487(8) 0.9034(16) 0.065(5) Uani 0.50 1 d PD A 2
H32D H -0.0163 0.0351 0.8584 0.097 Uiso 0.50 1 calc PR A 2
H32E H -0.1154 0.0502 0.9000 0.097 Uiso 0.50 1 calc PR A 2
H32F H -0.0208 0.0312 0.9466 0.097 Uiso 0.50 1 calc PR A 2
C33A C -0.0871(16) 0.1372(7) 0.9559(13) 0.065(5) Uani 0.50 1 d PD A 2
H33D H -0.0779 0.1678 0.9407 0.097 Uiso 0.50 1 calc PR A 2
H33E H -0.0797 0.1350 1.0098 0.097 Uiso 0.50 1 calc PR A 2
H33F H -0.1546 0.1273 0.9401 0.097 Uiso 0.50 1 calc PR A 2
C34A C 0.0225(19) 0.1247(10) 0.8116(15) 0.065(5) Uani 0.50 1 d PD A 2
H34D H -0.0439 0.1257 0.7866 0.097 Uiso 0.50 1 calc PR A 2
H34E H 0.0671 0.1052 0.7844 0.097 Uiso 0.50 1 calc PR A 2
H34F H 0.0514 0.1543 0.8134 0.097 Uiso 0.50 1 calc PR A 2
C35 C 0.7117(6) 0.1428(3) 0.7560(5) 0.027(2) Uani 1 1 d . . .
C36 C 0.6896(6) 0.1705(3) 0.8168(5) 0.028(2) Uani 1 1 d . . .
C37 C 0.6589(6) 0.1455(3) 0.8772(5) 0.030(2) Uani 1 1 d . . .
C38 C 0.6635(6) 0.1006(3) 0.8561(5) 0.031(2) Uani 1 1 d . . .
C39 C 0.6961(6) 0.0990(3) 0.7820(5) 0.027(2) Uani 1 1 d . . .
C40 C 0.7087(7) 0.2199(2) 0.8200(5) 0.039(2) Uani 1 1 d . . .
H40A H 0.6706 0.2327 0.8603 0.058 Uiso 1 1 calc R . .
H40B H 0.6870 0.2333 0.7730 0.058 Uiso 1 1 calc R . .
H40C H 0.7809 0.2253 0.8289 0.058 Uiso 1 1 calc R . .
C41 C 0.6376(7) 0.1631(3) 0.9533(5) 0.045(3) Uani 1 1 d . . .
H41A H 0.7014 0.1682 0.9806 0.067 Uiso 1 1 calc R . .
H41B H 0.5972 0.1418 0.9802 0.067 Uiso 1 1 calc R . .
H41C H 0.6004 0.1908 0.9486 0.067 Uiso 1 1 calc R . .
C42 C 0.6488(7) 0.0624(3) 0.9074(6) 0.047(3) Uani 1 1 d . . .
H42A H 0.6022 0.0413 0.8840 0.070 Uiso 1 1 calc R . .
H42B H 0.6206 0.0728 0.9538 0.070 Uiso 1 1 calc R . .
H42C H 0.7139 0.0481 0.9179 0.070 Uiso 1 1 calc R . .
C43 C 0.7233(7) 0.0566(3) 0.7436(5) 0.041(3) Uani 1 1 d . . .
H43A H 0.7968 0.0543 0.7408 0.062 Uiso 1 1 calc R . .
H43B H 0.6930 0.0563 0.6935 0.062 Uiso 1 1 calc R . .
H43C H 0.6975 0.0317 0.7717 0.062 Uiso 1 1 calc R . .
C44 C 0.7865(8) 0.1170(3) 0.6009(6) 0.064(2) Uani 1 1 d . . .
H44A H 0.8402 0.0998 0.6254 0.096 Uiso 1 1 calc R . .
H44B H 0.8114 0.1295 0.5549 0.096 Uiso 1 1 calc R . .
H44C H 0.7285 0.0980 0.5897 0.096 Uiso 1 1 calc R . .
C45 C 0.6395(8) 0.1905(4) 0.6165(6) 0.064(2) Uani 1 1 d . . .
H45A H 0.5846 0.1695 0.6071 0.096 Uiso 1 1 calc R . .
H45B H 0.6609 0.2030 0.5695 0.096 Uiso 1 1 calc R . .
H45C H 0.6158 0.2141 0.6486 0.096 Uiso 1 1 calc R . .
C46 C 0.8548(8) 0.2015(3) 0.6674(6) 0.064(2) Uani 1 1 d . . .
H46A H 0.8327 0.2288 0.6905 0.096 Uiso 1 1 calc R . .
H46B H 0.8771 0.2076 0.6172 0.096 Uiso 1 1 calc R . .
H46C H 0.9108 0.1888 0.6968 0.096 Uiso 1 1 calc R . .
C47 C 0.2636(6) 0.3035(2) 0.7746(5) 0.0260(9) Uani 1 1 d . . .
C48 C 0.3415(6) 0.3074(2) 0.7220(5) 0.0260(9) Uani 1 1 d . . .
C49 C 0.4356(6) 0.3030(2) 0.7581(5) 0.0260(9) Uani 1 1 d . . .
C50 C 0.4181(6) 0.2970(2) 0.8350(5) 0.0260(9) Uani 1 1 d . . .
C51 C 0.3144(6) 0.2976(2) 0.8446(5) 0.0260(9) Uani 1 1 d . . .
C52 C 0.3306(7) 0.3206(3) 0.6422(5) 0.040(3) Uani 1 1 d . . .
H52A H 0.3321 0.3526 0.6384 0.060 Uiso 1 1 calc R . .
H52B H 0.2663 0.3096 0.6216 0.060 Uiso 1 1 calc R . .
H52C H 0.3863 0.3082 0.6145 0.060 Uiso 1 1 calc R . .
C53 C 0.5354(6) 0.3091(3) 0.7238(6) 0.048(3) Uani 1 1 d . . .
H53A H 0.5381 0.2915 0.6785 0.073 Uiso 1 1 calc R . .
H53B H 0.5890 0.2996 0.7587 0.073 Uiso 1 1 calc R . .
H53C H 0.5447 0.3401 0.7117 0.073 Uiso 1 1 calc R . .
C54 C 0.4966(7) 0.2937(3) 0.8964(6) 0.048(3) Uani 1 1 d . . .
H54A H 0.5045 0.2630 0.9113 0.071 Uiso 1 1 calc R . .
H54B H 0.4754 0.3111 0.9389 0.071 Uiso 1 1 calc R . .
H54C H 0.5610 0.3049 0.8791 0.071 Uiso 1 1 calc R . .
C55 C 0.2656(7) 0.2972(3) 0.9186(5) 0.038(2) Uani 1 1 d . . .
H55A H 0.2752 0.3257 0.9427 0.057 Uiso 1 1 calc R . .
H55B H 0.2964 0.2742 0.9497 0.057 Uiso 1 1 calc R . .
H55C H 0.1932 0.2913 0.9118 0.057 Uiso 1 1 calc R . .
C56 C 0.0481(7) 0.2665(3) 0.7871(6) 0.0486(16) Uani 1 1 d . . .
H56A H 0.0704 0.2415 0.7578 0.073 Uiso 1 1 calc R . .
H56B H -0.0231 0.2725 0.7755 0.073 Uiso 1 1 calc R . .
H56C H 0.0567 0.2597 0.8399 0.073 Uiso 1 1 calc R . .
C57 C 0.0931(7) 0.3620(3) 0.8267(6) 0.0486(16) Uani 1 1 d . . .
H57A H 0.1072 0.3535 0.8783 0.073 Uiso 1 1 calc R . .
H57B H 0.0214 0.3692 0.8202 0.073 Uiso 1 1 calc R . .
H57C H 0.1340 0.3876 0.8145 0.073 Uiso 1 1 calc R . .
C58 C 0.0847(7) 0.3342(3) 0.6697(6) 0.0486(16) Uani 1 1 d . . .
H58A H 0.1233 0.3603 0.6563 0.073 Uiso 1 1 calc R . .
H58B H 0.0126 0.3413 0.6689 0.073 Uiso 1 1 calc R . .
H58C H 0.0970 0.3107 0.6340 0.073 Uiso 1 1 calc R . .
C59 C 0.1673(10) 0.0579(4) 0.1706(7) 0.081(4) Uani 1 1 d . . .
H59A H 0.2215 0.0457 0.1410 0.122 Uiso 1 1 calc R . .
H59B H 0.1158 0.0710 0.1376 0.122 Uiso 1 1 calc R . .
H59C H 0.1369 0.0344 0.1995 0.122 Uiso 1 1 calc R . .
C60 C 0.2099(5) 0.0924(2) 0.2222(4) 0.044(3) Uani 1 1 d G . .
C61 C 0.1947(5) 0.0901(2) 0.2978(4) 0.051(3) Uani 1 1 d G . .
H61 H 0.1588 0.0661 0.3178 0.061 Uiso 1 1 calc R . .
C62 C 0.2320(5) 0.1230(3) 0.3443(3) 0.066(3) Uani 1 1 d G . .
H62 H 0.2217 0.1214 0.3960 0.079 Uiso 1 1 calc R . .
C63 C 0.2845(5) 0.1581(2) 0.3151(4) 0.062(3) Uani 1 1 d G . .
H63 H 0.3100 0.1806 0.3468 0.074 Uiso 1 1 calc R . .
C64 C 0.2997(4) 0.16036(19) 0.2394(5) 0.064(3) Uani 1 1 d G . .
H64 H 0.3355 0.1844 0.2194 0.076 Uiso 1 1 calc R . .
C65 C 0.2624(5) 0.1275(2) 0.1929(3) 0.054(3) Uani 1 1 d G . .
H65 H 0.2727 0.1290 0.1412 0.065 Uiso 1 1 calc R . .
H1 H 0.465(6) 0.066(2) 0.716(4) 0.050 Uiso 1 1 d . . .
H2 H 0.250(6) 0.067(2) 0.796(4) 0.050 Uiso 1 1 d . . .
H3 H 0.251(6) 0.187(2) 0.835(5) 0.050 Uiso 1 1 d . . .
H4 H 0.491(4) 0.2013(16) 0.766(4) 0.050 Uiso 1 1 d D . .
H5 H 0.396(2) 0.0922(16) 0.810(3) 0.050 Uiso 1 1 d D . .
H6 H 0.396(3) 0.1665(9) 0.831(4) 0.050 Uiso 1 1 d D . .
H7 H 0.393(3) 0.1199(15) 0.656(4) 0.050 Uiso 1 1 d D . .
H8 H 0.240(3) 0.1144(15) 0.683(4) 0.050 Uiso 1 1 d D . .
H9 H 0.386(4) 0.1856(18) 0.658(3) 0.050 Uiso 1 1 d D . .
H10 H 0.237(3) 0.1751(19) 0.704(3) 0.050 Uiso 1 1 d D . .
H11 H 0.352(6) 0.145(2) 0.752(5) 0.050 Uiso 1 1 d . . .

loop_
_atom_site_aniso_label
_atom_site_aniso_U_11
_atom_site_aniso_U_22
_atom_site_aniso_U_33
_atom_site_aniso_U_23
_atom_site_aniso_U_13
_atom_site_aniso_U_12
Dy1 0.0323(2) 0.01739(19) 0.0394(3) -0.0059(2) 0.0008(2) -0.00012(17)
Dy2 0.0275(2) 0.0222(2) 0.0212(2) 0.00197(18) 0.00290(18) -0.00071(16)
Dy3 0.0239(2) 0.01940(19) 0.0248(2) -0.00233(17) -0.00066(18) 0.00123(16)
Dy4 0.0285(2) 0.01836(19) 0.0272(2) 0.00198(18) 0.00484(19) 0.00286(17)
Mo1 0.0280(4) 0.0360(4) 0.0166(4) 0.0025(3) 0.0014(3) 0.0052(3)
Si2 0.0302(16) 0.071(2) 0.042(2) -0.0057(16) 0.0036(15) -0.0054(14)
Si3 0.0313(15) 0.0454(16) 0.0333(17) -0.0012(13) 0.0035(13) -0.0016(12)
Si4 0.0323(14) 0.0218(12) 0.0395(17) -0.0009(12) 0.0029(13) 0.0038(10)
C1 0.055(6) 0.035(5) 0.019(5) -0.002(4) 0.004(5) 0.014(5)
C2 0.046(6) 0.033(5) 0.016(5) 0.006(4) 0.001(4) -0.005(4)
C3 0.052(6) 0.022(4) 0.023(5) 0.001(4) -0.011(5) -0.006(4)
C4 0.030(5) 0.042(5) 0.026(5) 0.001(4) -0.006(4) -0.004(4)
C5 0.062(7) 0.027(5) 0.024(5) -0.003(4) 0.006(5) -0.001(4)
C6 0.092(9) 0.074(8) 0.031(7) -0.005(6) 0.023(7) 0.028(7)
C7 0.066(7) 0.049(6) 0.036(6) 0.006(5) 0.000(6) -0.015(6)
C8 0.058(7) 0.035(6) 0.071(8) 0.008(6) -0.011(7) 0.008(5)
C9 0.048(6) 0.057(7) 0.054(7) 0.015(6) -0.020(6) 0.000(5)
C10 0.145(13) 0.030(6) 0.076(10) -0.008(6) 0.033(10) -0.013(7)
C11 0.052(3) 0.0180(18) 0.049(3) -0.008(2) -0.008(3) 0.001(2)
C12 0.052(3) 0.0180(18) 0.049(3) -0.008(2) -0.008(3) 0.001(2)
C13 0.052(3) 0.0180(18) 0.049(3) -0.008(2) -0.008(3) 0.001(2)
C14 0.052(3) 0.0180(18) 0.049(3) -0.008(2) -0.008(3) 0.001(2)
C15 0.052(3) 0.0180(18) 0.049(3) -0.008(2) -0.008(3) 0.001(2)
Si1 0.0537(17) 0.0266(13) 0.105(3) -0.0135(15) 0.0044(19) -0.0008(12)
C16 0.0537(17) 0.0266(13) 0.105(3) -0.0135(15) 0.0044(19) -0.0008(12)
C17 0.0537(17) 0.0266(13) 0.105(3) -0.0135(15) 0.0044(19) -0.0008(12)
C18 0.0537(17) 0.0266(13) 0.105(3) -0.0135(15) 0.0044(19) -0.0008(12)
C19 0.0537(17) 0.0266(13) 0.105(3) -0.0135(15) 0.0044(19) -0.0008(12)
C20 0.054(4) 0.057(4) 0.138(8) -0.009(5) -0.003(5) -0.001(3)
C21 0.054(4) 0.057(4) 0.138(8) -0.009(5) -0.003(5) -0.001(3)
C22 0.054(4) 0.057(4) 0.138(8) -0.009(5) -0.003(5) -0.001(3)
C23 0.023(5) 0.037(5) 0.025(5) -0.002(4) 0.010(4) -0.005(4)
C24 0.038(5) 0.035(5) 0.021(5) -0.002(4) 0.005(4) -0.004(4)
C25 0.039(6) 0.031(5) 0.034(6) 0.010(4) 0.005(5) -0.012(4)
C26 0.021(5) 0.068(7) 0.025(6) 0.016(5) -0.001(4) 0.003(5)
C27 0.044(6) 0.029(5) 0.027(6) 0.009(4) 0.015(5) 0.003(4)
C28 0.083(8) 0.033(6) 0.050(8) -0.002(5) 0.022(7) 0.015(5)
C29 0.059(7) 0.071(8) 0.035(7) -0.001(6) 0.007(6) -0.020(6)
C30 0.059(8) 0.105(10) 0.057(9) 0.033(8) 0.001(7) 0.014(7)
C31 0.114(11) 0.034(6) 0.050(8) 0.013(6) 0.015(8) 0.011(6)
C32 0.047(10) 0.083(11) 0.057(11) -0.015(9) 0.008(9) -0.019(8)
C33 0.047(10) 0.083(11) 0.057(11) -0.015(9) 0.008(9) -0.019(8)
C34 0.047(10) 0.083(11) 0.057(11) -0.015(9) 0.008(9) -0.019(8)
C32A 0.034(8) 0.094(12) 0.065(12) 0.019(10) -0.019(8) -0.012(8)
C33A 0.034(8) 0.094(12) 0.065(12) 0.019(10) -0.019(8) -0.012(8)
C34A 0.034(8) 0.094(12) 0.065(12) 0.019(10) -0.019(8) -0.012(8)
C35 0.026(4) 0.027(5) 0.028(5) -0.004(4) -0.006(4) 0.000(3)
C36 0.026(5) 0.025(5) 0.033(6) 0.000(4) -0.003(4) -0.004(4)
C37 0.027(5) 0.045(5) 0.017(5) -0.011(4) 0.000(4) 0.009(4)
C38 0.025(5) 0.030(5) 0.037(6) 0.009(4) -0.009(5) -0.003(4)
C39 0.021(4) 0.028(5) 0.032(6) -0.009(4) -0.001(4) 0.000(4)
C40 0.050(6) 0.027(5) 0.038(6) -0.009(5) -0.006(5) 0.005(4)
C41 0.034(6) 0.061(7) 0.039(6) -0.006(5) -0.007(5) -0.001(5)
C42 0.039(6) 0.049(6) 0.053(7) 0.010(5) 0.003(6) 0.011(5)
C43 0.044(6) 0.027(5) 0.054(7) -0.007(5) 0.011(5) 0.011(4)
C44 0.058(4) 0.087(5) 0.048(4) 0.000(4) 0.012(4) 0.002(4)
C45 0.058(4) 0.087(5) 0.048(4) 0.000(4) 0.012(4) 0.002(4)
C46 0.058(4) 0.087(5) 0.048(4) 0.000(4) 0.012(4) 0.002(4)
C47 0.036(2) 0.0131(16) 0.029(2) -0.0010(17) 0.004(2) 0.0018(16)
C48 0.036(2) 0.0131(16) 0.029(2) -0.0010(17) 0.004(2) 0.0018(16)
C49 0.036(2) 0.0131(16) 0.029(2) -0.0010(17) 0.004(2) 0.0018(16)
C50 0.036(2) 0.0131(16) 0.029(2) -0.0010(17) 0.004(2) 0.0018(16)
C51 0.036(2) 0.0131(16) 0.029(2) -0.0010(17) 0.004(2) 0.0018(16)
C52 0.061(7) 0.025(5) 0.035(6) -0.001(4) 0.009(5) -0.002(4)
C53 0.032(5) 0.028(5) 0.085(9) -0.005(5) 0.011(6) -0.003(4)
C54 0.047(6) 0.042(6) 0.053(7) 0.001(5) -0.014(6) 0.010(5)
C55 0.045(6) 0.033(5) 0.037(6) -0.010(5) 0.004(5) 0.011(4)
C56 0.040(3) 0.041(3) 0.065(5) 0.005(3) -0.006(3) 0.003(3)
C57 0.040(3) 0.041(3) 0.065(5) 0.005(3) -0.006(3) 0.003(3)
C58 0.040(3) 0.041(3) 0.065(5) 0.005(3) -0.006(3) 0.003(3)
C59 0.117(11) 0.064(8) 0.063(9) -0.005(7) -0.007(9) 0.012(8)
C60 0.044(6) 0.044(6) 0.045(7) -0.003(5) 0.003(6) 0.003(5)
C61 0.055(7) 0.054(7) 0.044(7) 0.012(6) 0.010(6) -0.001(5)
C62 0.072(9) 0.091(10) 0.034(7) 0.004(7) -0.012(7) 0.018(7)
C63 0.064(8) 0.059(8) 0.061(9) -0.004(7) -0.028(7) 0.011(6)
C64 0.040(7) 0.072(8) 0.078(10) 0.011(8) -0.007(7) 0.003(6)
C65 0.052(7) 0.064(7) 0.048(7) 0.000(6) 0.022(6) 0.006(6)

loop_
_atom_type_symbol
_atom_type_description
_atom_type_scat_dispersion_real
_atom_type_scat_dispersion_imag
_atom_type_scat_source
C C 0.0033 0.0016 'International Tables Vol C Tables 4.2.6.8 and 6.1.1.4'
H H 0.0000 0.0000 'International Tables Vol C Tables 4.2.6.8 and 6.1.1.4'
Si Si 0.0817 0.0704 'International Tables Vol C Tables 4.2.6.8 and 6.1.1.4'
Mo Mo -1.6832 0.6857 'International Tables Vol C Tables 4.2.6.8 and 6.1.1.4'
Dy Dy -0.1892 4.4098 'International Tables Vol C Tables 4.2.6.8 and 6.1.1.4'

loop_
_geom_angle_atom_site_label_1
_geom_angle_atom_site_label_2
_geom_angle_atom_site_label_3
_geom_angle
C15 Dy1 C14 30.4(3)
C15 Dy1 C11 31.4(3)
C14 Dy1 C11 50.8(3)
C15 Dy1 C12 49.7(3)
C14 Dy1 C12 48.6(3)
C11 Dy1 C12 30.5(3)
C15 Dy1 C13 50.3(3)
C14 Dy1 C13 29.9(3)
C11 Dy1 C13 51.0(3)
C12 Dy1 C13 29.6(3)
C15 Dy1 Mo1 158.0(2)
C14 Dy1 Mo1 169.6(2)
C11 Dy1 Mo1 132.3(2)
C12 Dy1 Mo1 127.3(2)
C13 Dy1 Mo1 141.1(2)
C15 Dy1 Dy3 137.1(2)
C14 Dy1 Dy3 112.5(2)
C11 Dy1 Dy3 162.1(2)
C12 Dy1 Dy3 136.0(2)
C13 Dy1 Dy3 111.7(2)
Mo1 Dy1 Dy3 62.803(18)
C15 Dy1 Dy2 110.8(2)
C14 Dy1 Dy2 120.7(2)
C11 Dy1 Dy2 128.4(2)
C12 Dy1 Dy2 158.6(2)
C13 Dy1 Dy2 149.0(2)
Mo1 Dy1 Dy2 66.548(17)
Dy3 Dy1 Dy2 62.854(12)
C23 Dy2 C27 31.3(2)
C23 Dy2 C26 51.5(3)
C27 Dy2 C26 31.1(3)
C23 Dy2 C25 51.6(3)
C27 Dy2 C25 51.2(3)
C26 Dy2 C25 30.5(3)
C23 Dy2 C24 31.7(2)
C27 Dy2 C24 51.1(3)
C26 Dy2 C24 50.0(3)
C25 Dy2 C24 29.9(3)
C23 Dy2 Dy4 133.07(18)
C27 Dy2 Dy4 151.2(2)
C26 Dy2 Dy4 123.9(2)
C25 Dy2 Dy4 100.06(17)
C24 Dy2 Dy4 104.25(18)
C23 Dy2 Dy1 126.19(18)
C27 Dy2 Dy1 106.52(19)
C26 Dy2 Dy1 115.4(2)
C25 Dy2 Dy1 144.3(2)
C24 Dy2 Dy1 156.86(18)
Dy4 Dy2 Dy1 98.889(15)
C23 Dy2 Dy3 154.6(2)
C27 Dy2 Dy3 125.8(2)
C26 Dy2 Dy3 103.20(19)
C25 Dy2 Dy3 108.44(19)
C24 Dy2 Dy3 136.16(19)
Dy4 Dy2 Dy3 58.400(11)
Dy1 Dy2 Dy3 58.455(11)
C35 Dy3 C39 31.5(2)
C35 Dy3 C36 31.3(2)
C39 Dy3 C36 50.8(2)
C35 Dy3 C38 51.9(3)
C39 Dy3 C38 30.9(2)
C36 Dy3 C38 50.5(2)
C35 Dy3 C37 51.8(3)
C39 Dy3 C37 51.0(2)
C36 Dy3 C37 30.4(2)
C38 Dy3 C37 30.8(2)
C35 Dy3 Dy4 124.21(17)
C39 Dy3 Dy4 153.93(17)
C36 Dy3 Dy4 103.53(17)
C38 Dy3 Dy4 139.6(2)
C37 Dy3 Dy4 110.44(17)
C35 Dy3 Dy1 131.25(17)
C39 Dy3 Dy1 106.97(17)
C36 Dy3 Dy1 157.49(17)
C38 Dy3 Dy1 109.43(17)
C37 Dy3 Dy1 136.29(19)
Dy4 Dy3 Dy1 98.904(15)
C35 Dy3 Mo1 134.26(19)
C39 Dy3 Mo1 143.68(19)
C36 Dy3 Mo1 144.00(18)
C38 Dy3 Mo1 164.15(18)
C37 Dy3 Mo1 163.90(17)
Dy4 Dy3 Mo1 53.458(15)
Dy1 Dy3 Mo1 54.937(16)
C35 Dy3 Dy2 162.87(19)
C39 Dy3 Dy2 140.43(19)
C36 Dy3 Dy2 134.08(19)
C38 Dy3 Dy2 113.90(19)
C37 Dy3 Dy2 111.12(18)
Dy4 Dy3 Dy2 58.184(11)
Dy1 Dy3 Dy2 58.691(12)
Mo1 Dy3 Dy2 62.230(16)
C51 Dy4 C50 30.4(2)
C51 Dy4 C47 31.3(2)
C50 Dy4 C47 51.4(3)
C51 Dy4 C49 50.8(2)
C50 Dy4 C49 31.1(2)
C47 Dy4 C49 51.4(2)
C51 Dy4 C48 50.7(3)
C50 Dy4 C48 50.6(3)
C47 Dy4 C48 31.1(2)
C49 Dy4 C48 30.4(2)
C51 Dy4 Mo1 155.98(19)
C50 Dy4 Mo1 161.54(18)
C47 Dy4 Mo1 126.19(19)
C49 Dy4 Mo1 130.74(19)
C48 Dy4 Mo1 116.26(19)
C51 Dy4 Dy2 116.37(18)
C50 Dy4 Dy2 129.53(18)
C47 Dy4 Dy2 128.05(17)
C49 Dy4 Dy2 159.9(2)
C48 Dy4 Dy2 158.19(18)
Mo1 Dy4 Dy2 67.921(18)
C51 Dy4 Dy3 140.06(19)
C50 Dy4 Dy3 115.45(18)
C47 Dy4 Dy3 165.64(18)
C49 Dy4 Dy3 114.63(17)
C48 Dy4 Dy3 138.35(18)
Mo1 Dy4 Dy3 63.868(17)
Dy2 Dy4 Dy3 63.416(13)
C5 Mo1 C4 37.1(3)
C5 Mo1 C1 36.6(3)
C4 Mo1 C1 60.7(3)
C5 Mo1 C3 60.9(3)
C4 Mo1 C3 36.4(3)
C1 Mo1 C3 59.6(3)
C5 Mo1 C2 59.8(3)
C4 Mo1 C2 59.8(3)
C1 Mo1 C2 34.9(3)
C3 Mo1 C2 35.4(3)
C5 Mo1 Dy4 163.9(2)
C4 Mo1 Dy4 130.4(2)
C1 Mo1 Dy4 135.5(2)
C3 Mo1 Dy4 103.1(2)
C2 Mo1 Dy4 106.4(2)
C5 Mo1 Dy1 83.7(2)
C4 Mo1 Dy1 106.0(2)
C1 Mo1 Dy1 100.8(2)
C3 Mo1 Dy1 141.7(2)
C2 Mo1 Dy1 135.7(2)
Dy4 Mo1 Dy1 112.36(3)
C5 Mo1 Dy3 130.8(2)
C4 Mo1 Dy3 166.6(2)
C1 Mo1 Dy3 113.2(2)
C3 Mo1 Dy3 153.3(2)
C2 Mo1 Dy3 123.2(2)
Dy4 Mo1 Dy3 62.674(18)
Dy1 Mo1 Dy3 62.260(16)
C34 Si2 C32A 105.2(16)
C34 Si2 C33 117.9(11)
C32A Si2 C33 88.1(11)
C34 Si2 C33A 95.7(12)
C32A Si2 C33A 108.0(10)
C33 Si2 C33A 26.0(9)
C34 Si2 C23 112.7(9)
C32A Si2 C23 119.6(9)
C33 Si2 C23 111.5(8)
C33A Si2 C23 112.8(8)
C34 Si2 C34A 12.0(14)
C32A Si2 C34A 106.0(11)
C33 Si2 C34A 129.6(12)
C33A Si2 C34A 106.5(11)
C23 Si2 C34A 102.9(8)
C34 Si2 C32 105.8(11)
C32A Si2 C32 15.1(11)
C33 Si2 C32 100.8(9)
C33A Si2 C32 122.5(10)
C23 Si2 C32 106.7(8)
C34A Si2 C32 103.4(15)
C44 Si3 C35 113.6(4)
C44 Si3 C45 107.3(5)
C35 Si3 C45 109.9(4)
C44 Si3 C46 106.4(5)
C35 Si3 C46 112.3(5)
C45 Si3 C46 107.0(5)
C57 Si4 C56 110.1(4)
C57 Si4 C58 105.1(4)
C56 Si4 C58 107.4(4)
C57 Si4 C47 109.3(4)
C56 Si4 C47 111.1(4)
C58 Si4 C47 113.7(4)
C2 C1 C5 108.6(8)
C2 C1 C6 125.3(9)
C5 C1 C6 125.7(8)
C2 C1 Mo1 75.0(5)
C5 C1 Mo1 69.5(5)
C6 C1 Mo1 127.3(7)
C1 C2 C3 108.8(8)
C1 C2 C7 126.0(9)
C3 C2 C7 125.0(8)
C1 C2 Mo1 70.0(5)
C3 C2 Mo1 70.9(5)
C7 C2 Mo1 128.6(6)
C2 C3 C4 107.6(7)
C2 C3 C8 127.4(8)
C4 C3 C8 124.5(8)
C2 C3 Mo1 73.7(5)
C4 C3 Mo1 70.0(5)
C8 C3 Mo1 128.2(7)
C5 C4 C3 107.2(8)
C5 C4 C9 126.3(8)
C3 C4 C9 126.2(8)
C5 C4 Mo1 70.1(5)
C3 C4 Mo1 73.6(5)
C9 C4 Mo1 126.9(7)
C1 C5 C4 107.8(7)
C1 C5 C10 124.9(9)
C4 C5 C10 126.0(9)
C1 C5 Mo1 73.9(5)
C4 C5 Mo1 72.9(5)
C10 C5 Mo1 129.0(7)
C12 C11 C15 103.7(9)
C12 C11 Si1 131.0(8)
C15 C11 Si1 124.2(8)
C12 C11 Dy1 75.4(5)
C15 C11 Dy1 73.0(5)
Si1 C11 Dy1 125.1(4)
C13 C12 C11 112.0(10)
C13 C12 C16 120.3(9)
C11 C12 C16 126.7(10)
C13 C12 Dy1 75.5(5)
C11 C12 Dy1 74.0(5)
C16 C12 Dy1 127.3(6)
C12 C13 C14 105.8(9)
C12 C13 C17 127.3(10)
C14 C13 C17 126.3(10)
C12 C13 Dy1 74.9(5)
C14 C13 Dy1 72.9(5)
C17 C13 Dy1 124.1(6)
C13 C14 C15 110.6(10)
C13 C14 C18 126.3(10)
C15 C14 C18 122.9(10)
C13 C14 Dy1 77.2(5)
C15 C14 Dy1 74.5(5)
C18 C14 Dy1 119.6(6)
C14 C15 C11 108.0(10)
C14 C15 C19 127.2(10)
C11 C15 C19 124.0(9)
C14 C15 Dy1 75.1(5)
C11 C15 Dy1 75.7(5)
C19 C15 Dy1 123.3(6)
C20 Si1 C21 110.1(5)
C20 Si1 C11 110.6(5)
C21 Si1 C11 111.5(5)
C20 Si1 C22 103.4(6)
C21 Si1 C22 106.2(6)
C11 Si1 C22 114.8(5)
C27 C23 C24 106.5(8)
C27 C23 Si2 130.1(7)
C24 C23 Si2 123.2(7)
C27 C23 Dy2 75.7(5)
C24 C23 Dy2 76.4(5)
Si2 C23 Dy2 109.3(4)
C25 C24 C23 108.8(8)
C25 C24 C28 124.2(8)
C23 C24 C28 126.9(8)
C25 C24 Dy2 74.7(5)
C23 C24 Dy2 71.8(5)
C28 C24 Dy2 122.2(6)
C24 C25 C26 108.4(8)
C24 C25 C29 126.3(9)
C26 C25 C29 124.7(9)
C24 C25 Dy2 75.4(6)
C26 C25 Dy2 74.4(6)
C29 C25 Dy2 123.1(6)
C25 C26 C27 109.0(8)
C25 C26 C30 126.2(10)
C27 C26 C30 124.4(9)
C25 C26 Dy2 75.1(6)
C27 C26 Dy2 74.2(5)
C30 C26 Dy2 122.9(6)
C23 C27 C26 107.2(8)
C23 C27 C31 128.7(9)
C26 C27 C31 123.9(9)
C23 C27 Dy2 73.0(5)
C26 C27 Dy2 74.7(5)
C31 C27 Dy2 122.9(6)
C36 C35 C39 105.4(7)
C36 C35 Si3 125.2(6)
C39 C35 Si3 129.3(6)
C36 C35 Dy3 75.3(5)
C39 C35 Dy3 74.7(5)
Si3 C35 Dy3 113.5(4)
C37 C36 C35 110.4(7)
C37 C36 C40 123.9(8)
C35 C36 C40 125.3(8)
C37 C36 Dy3 75.9(5)
C35 C36 Dy3 73.5(5)
C40 C36 Dy3 123.4(6)
C36 C37 C38 107.5(7)
C36 C37 C41 125.6(8)
C38 C37 C41 126.6(8)
C36 C37 Dy3 73.7(5)
C38 C37 Dy3 74.6(5)
C41 C37 Dy3 123.2(6)
C39 C38 C37 107.5(7)
C39 C38 C42 127.0(8)
C37 C38 C42 125.0(9)
C39 C38 Dy3 73.0(5)
C37 C38 Dy3 74.7(5)
C42 C38 Dy3 123.8(6)
C38 C39 C35 109.2(7)
C38 C39 C43 122.9(8)
C35 C39 C43 127.3(8)
C38 C39 Dy3 76.1(5)
C35 C39 Dy3 73.8(5)
C43 C39 Dy3 123.4(6)
C48 C47 C51 105.6(7)
C48 C47 Si4 130.1(7)
C51 C47 Si4 123.0(6)
C48 C47 Dy4 75.1(4)
C51 C47 Dy4 73.9(4)
Si4 C47 Dy4 126.1(4)
C49 C48 C47 109.5(8)
C49 C48 C52 122.3(8)
C47 C48 C52 127.6(8)
C49 C48 Dy4 74.7(4)
C47 C48 Dy4 73.8(4)
C52 C48 Dy4 124.7(5)
C48 C49 C50 107.4(7)
C48 C49 C53 125.8(8)
C50 C49 C53 126.3(9)
C48 C49 Dy4 75.0(4)
C50 C49 Dy4 73.9(4)
C53 C49 Dy4 122.7(5)
C51 C50 C49 108.0(8)
C51 C50 C54 125.1(8)
C49 C50 C54 126.8(8)
C51 C50 Dy4 74.4(5)
C49 C50 Dy4 75.0(5)
C54 C50 Dy4 119.7(5)
C50 C51 C47 109.5(8)
C50 C51 C55 124.3(9)
C47 C51 C55 125.9(8)
C50 C51 Dy4 75.2(5)
C47 C51 Dy4 74.8(4)
C55 C51 Dy4 121.9(5)
C61 C60 C65 120.0
C61 C60 C59 120.9(7)
C65 C60 C59 119.1(7)
C62 C61 C60 120.0
C61 C62 C63 120.0
C64 C63 C62 120.0
C63 C64 C65 120.0
C64 C65 C60 120.0

loop_
_geom_bond_atom_site_label_1
_geom_bond_atom_site_label_2
_geom_bond_distance
Dy1 C15 2.641(8)
Dy1 C14 2.649(8)
Dy1 C11 2.676(8)
Dy1 C12 2.694(8)
Dy1 C13 2.702(8)
Dy1 Mo1 3.2651(9)
Dy1 Dy3 3.5305(6)
Dy1 Dy2 3.5394(6)
Dy2 C23 2.599(8)
Dy2 C27 2.634(8)
Dy2 C26 2.640(9)
Dy2 C25 2.650(10)
Dy2 C24 2.659(8)
Dy2 Dy4 3.5028(6)
Dy2 Dy3 3.6864(6)
Dy3 C35 2.630(8)
Dy3 C39 2.641(8)
Dy3 C36 2.654(8)
Dy3 C38 2.681(9)
Dy3 C37 2.682(9)
Dy3 Dy4 3.5109(6)
Dy3 Mo1 3.5480(9)
Dy4 C51 2.644(8)
Dy4 C50 2.654(8)
Dy4 C47 2.656(7)
Dy4 C49 2.668(7)
Dy4 C48 2.672(7)
Dy4 Mo1 3.1751(9)
Mo1 C5 2.232(9)
Mo1 C4 2.269(9)
Mo1 C1 2.288(9)
Mo1 C3 2.317(9)
Mo1 C2 2.352(8)
Si2 C34 1.74(3)
Si2 C32A 1.78(2)
Si2 C33 1.825(19)
Si2 C33A 1.84(2)
Si2 C23 1.871(9)
Si2 C34A 1.96(2)
Si2 C32 1.99(2)
Si3 C44 1.849(10)
Si3 C35 1.855(9)
Si3 C45 1.863(11)
Si3 C46 1.863(10)
Si4 C57 1.861(9)
Si4 C56 1.864(9)
Si4 C58 1.870(10)
Si4 C47 1.879(9)
C1 C2 1.395(11)
C1 C5 1.420(12)
C1 C6 1.502(11)
C2 C3 1.420(12)
C2 C7 1.518(11)
C3 C4 1.434(11)
C3 C8 1.486(11)
C4 C5 1.432(11)
C4 C9 1.499(11)
C5 C10 1.505(11)
C11 C12 1.414(12)
C11 C15 1.437(13)
C11 Si1 1.866(10)
C12 C13 1.380(13)
C12 C16 1.529(14)
C13 C14 1.380(13)
C13 C17 1.488(12)
C14 C15 1.385(12)
C14 C18 1.531(14)
C15 C19 1.486(13)
Si1 C20 1.824(10)
Si1 C21 1.857(10)
Si1 C22 1.891(13)
C23 C27 1.413(11)
C23 C24 1.438(11)
C24 C25 1.370(12)
C24 C28 1.511(11)
C25 C26 1.392(12)
C25 C29 1.525(12)
C26 C27 1.414(12)
C26 C30 1.520(12)
C27 C31 1.505(11)
C35 C36 1.423(11)
C35 C39 1.431(11)
C36 C37 1.401(11)
C36 C40 1.528(10)
C37 C38 1.422(11)
C37 C41 1.512(11)
C38 C39 1.420(11)
C38 C42 1.506(11)
C39 C43 1.518(10)
C47 C48 1.427(10)
C47 C51 1.429(12)
C48 C49 1.399(11)
C48 C52 1.500(11)
C49 C50 1.427(11)
C49 C53 1.489(11)
C50 C51 1.391(11)
C50 C54 1.504(12)
C51 C55 1.502(11)
C59 C60 1.505(12)
C60 C61 1.3900
C60 C65 1.3900
C61 C62 1.3900
C62 C63 1.3900
C63 C64 1.3900
C64 C65 1.3900
